data_4115255
loop_
_publ_author_name
'Luca Gonsalvi'
'Harry Adams'
'Glenn J. Sunley'
'Evert Ditzel'
'Anthony Haynes'

_publ_section_title
;
 Steric and Electronic Effects on the Reactivity of Rh and Ir Complexes
 Containing P-S, P-P, and P-O Ligands. Implications for the Effects of
 Chelate Ligands in Catalysis
;
_journal_name_full 'Journal of the American Chemical Society'
_journal_page_first 13597
_journal_page_last 13612
_journal_paper_doi 10.1021/ja0176191
_journal_volume 124
_journal_year 2002
_chemical_formula_sum 'C29 H27 Cl2 F3 I Ir O4 P2 S2'
_chemical_formula_weight 1012.57
_chemical_name_systematic
; 
 ? 
;
_space_group_IT_number 14
_symmetry_cell_setting monoclinic
_symmetry_space_group_name_Hall '-P 2yn'
_symmetry_space_group_name_H-M 'P 1 21/n 1'
_atom_sites_solution_hydrogens geom
_atom_sites_solution_primary direct
_atom_sites_solution_secondary difmap
_audit_creation_method SHELXL-97
_cell_angle_alpha 90.00
_cell_angle_beta 94.248(2)
_cell_angle_gamma 90.00
_cell_formula_units_Z 4
_cell_length_a 10.7366(9)
_cell_length_b 15.6551(13)
_cell_length_c 20.1261(16)
_cell_measurement_reflns_used 46
_cell_measurement_temperature 150(2)
_cell_volume 3373.6(5)
_computing_cell_refinement 'Bruker SMART'
_computing_data_collection 'Bruker SMART'
_computing_data_reduction 'Bruker SHELXTL'
_computing_molecular_graphics 'Bruker SHELXTL'
_computing_publication_material 'Bruker SHELXTL'
_computing_structure_refinement 'SHELXL-97 (Sheldrick, 1997)'
_computing_structure_solution 'SHELXS-97 (Sheldrick, 1990)'
_diffrn_ambient_temperature 150(2)
_diffrn_measured_fraction_theta_full 0.962
_diffrn_measured_fraction_theta_max 0.962
_diffrn_measurement_device_type 'CCD area detector'
_diffrn_measurement_method 'phi and omega scans'
_diffrn_radiation_monochromator graphite
_diffrn_radiation_source 'fine-focus sealed tube'
_diffrn_radiation_type MoK\a
_diffrn_radiation_wavelength 0.71073
_diffrn_reflns_av_R_equivalents 0.0675
_diffrn_reflns_av_sigmaI/netI 0.0518
_diffrn_reflns_limit_h_max 13
_diffrn_reflns_limit_h_min -11
_diffrn_reflns_limit_k_max 20
_diffrn_reflns_limit_k_min -17
_diffrn_reflns_limit_l_max 26
_diffrn_reflns_limit_l_min -24
_diffrn_reflns_number 21933
_diffrn_reflns_theta_full 28.30
_diffrn_reflns_theta_max 28.30
_diffrn_reflns_theta_min 1.65
_exptl_absorpt_coefficient_mu 5.301
_exptl_absorpt_correction_T_max 0.4660
_exptl_absorpt_correction_T_min 0.2992
_exptl_absorpt_correction_type multi-scan
_exptl_crystal_colour RED
_exptl_crystal_density_diffrn 1.994
_exptl_crystal_description BLOCK
_exptl_crystal_F_000 1944
_exptl_crystal_size_max 0.30
_exptl_crystal_size_mid 0.20
_exptl_crystal_size_min 0.17
_refine_diff_density_max 2.981
_refine_diff_density_min -4.864
_refine_diff_density_rms 0.431
_refine_ls_extinction_method none
_refine_ls_goodness_of_fit_ref 1.066
_refine_ls_hydrogen_treatment mixed
_refine_ls_matrix_type full
_refine_ls_number_parameters 397
_refine_ls_number_reflns 8078
_refine_ls_number_restraints 0
_refine_ls_restrained_S_all 1.066
_refine_ls_R_factor_all 0.0554
_refine_ls_R_factor_gt 0.0413
_refine_ls_shift/su_max 0.002
_refine_ls_shift/su_mean 0.000
_refine_ls_structure_factor_coef Fsqd
_refine_ls_weighting_details 'calc w=1/[\s^2^(Fo^2^)+(0.0695P)^2^+0.0000P] where P=(Fo^2^+2Fc^2^)/3'
_refine_ls_weighting_scheme calc
_refine_ls_wR_factor_gt 0.0974
_refine_ls_wR_factor_ref 0.1098
_reflns_number_gt 6617
_reflns_number_total 8078
_reflns_threshold_expression >2sigma(I)
_cod_data_source_file ja0176191-2_s2_3.cif
_cod_data_source_block iah46s
_cod_database_code 4115255

loop_
_symmetry_equiv_pos_as_xyz
'x, y, z'
'-x+1/2, y+1/2, -z+1/2'
'-x, -y, -z'
'x-1/2, -y-1/2, z-1/2'

loop_
_atom_site_label
_atom_site_type_symbol
_atom_site_fract_x
_atom_site_fract_y
_atom_site_fract_z
_atom_site_U_iso_or_equiv
_atom_site_adp_type
_atom_site_occupancy
_atom_site_symmetry_multiplicity
_atom_site_calc_flag
_atom_site_refinement_flags
Ir1 Ir 0.920382(17) 0.884372(11) -0.005898(9) 0.01858(7) Uani 1 1 d .
I1 I 1.04636(3) 0.98477(2) 0.091886(15) 0.02320(9) Uani 1 1 d .
P1 P 0.64371(12) 0.87835(8) 0.07184(6) 0.0197(2) Uani 1 1 d .
P2 P 0.88849(12) 0.78331(8) 0.07367(6) 0.0191(2) Uani 1 1 d .
S1 S 0.73049(12) 0.96045(8) 0.01361(7) 0.0241(3) Uani 1 1 d .
S2 S 0.62493(13) 0.72070(9) 0.27567(6) 0.0276(3) Uani 1 1 d .
O1 O 1.1702(4) 0.8125(3) -0.0360(2) 0.0353(9) Uani 1 1 d .
O2 O 0.5760(5) 0.6609(3) 0.3208(2) 0.0409(10) Uani 1 1 d .
O3 O 0.7582(4) 0.7224(3) 0.2726(2) 0.0418(10) Uani 1 1 d .
O4 O 0.5557(4) 0.7251(3) 0.21076(19) 0.0362(9) Uani 1 1 d .
C1 C 0.8160(5) 0.8234(3) -0.0866(3) 0.0253(10) Uani 1 1 d .
H1A H 0.8221 0.7613 -0.0812 0.038 Uiso 1 1 calc R
H1B H 0.8496 0.8400 -0.1287 0.038 Uiso 1 1 calc R
H1C H 0.7283 0.8408 -0.0871 0.038 Uiso 1 1 calc R
C2 C 1.0738(5) 0.8372(3) -0.0262(2) 0.0243(10) Uani 1 1 d .
C3 C 0.7636(4) 0.8230(3) 0.1229(2) 0.0205(9) Uani 1 1 d .
H3B H 0.7256 0.7743 0.1455 0.025 Uiso 1 1 calc R
H3C H 0.7998 0.8623 0.1577 0.025 Uiso 1 1 calc R
C4 C 0.5525(5) 0.8006(3) 0.0243(2) 0.0220(10) Uani 1 1 d .
C5 C 0.5072(5) 0.8200(4) -0.0407(3) 0.0277(11) Uani 1 1 d .
H5A H 0.5207 0.8753 -0.0583 0.033 Uiso 1 1 calc R
C6 C 0.4424(5) 0.7591(4) -0.0799(3) 0.0354(13) Uani 1 1 d .
H6A H 0.4100 0.7731 -0.1237 0.043 Uiso 1 1 calc R
C7 C 0.4252(6) 0.6785(4) -0.0550(3) 0.0359(13) Uani 1 1 d .
H7A H 0.3843 0.6361 -0.0825 0.043 Uiso 1 1 calc R
C8 C 0.4674(6) 0.6584(4) 0.0104(3) 0.0353(13) Uani 1 1 d .
H8A H 0.4528 0.6031 0.0276 0.042 Uiso 1 1 calc R
C9 C 0.5310(5) 0.7192(4) 0.0505(3) 0.0308(12) Uani 1 1 d .
H9A H 0.5594 0.7057 0.0951 0.037 Uiso 1 1 calc R
C10 C 0.5510(5) 0.9375(3) 0.1268(2) 0.0218(10) Uani 1 1 d .
C11 C 0.4352(5) 0.9084(4) 0.1419(3) 0.0264(11) Uani 1 1 d .
H11A H 0.4012 0.8580 0.1214 0.032 Uiso 1 1 calc R
C12 C 0.3687(5) 0.9533(4) 0.1871(3) 0.0320(12) Uani 1 1 d .
H12A H 0.2890 0.9334 0.1979 0.038 Uiso 1 1 calc R
C13 C 0.4183(6) 1.0272(4) 0.2167(3) 0.0355(13) Uani 1 1 d .
H13A H 0.3726 1.0576 0.2477 0.043 Uiso 1 1 calc R
C14 C 0.5327(6) 1.0565(4) 0.2013(3) 0.0316(12) Uani 1 1 d .
H14A H 0.5656 1.1073 0.2216 0.038 Uiso 1 1 calc R
C15 C 0.6014(5) 1.0127(3) 0.1563(3) 0.0235(10) Uani 1 1 d .
H15A H 0.6808 1.0332 0.1456 0.028 Uiso 1 1 calc R
C16 C 1.0220(5) 0.7654(3) 0.1350(3) 0.0248(10) Uani 1 1 d .
C17 C 1.0185(5) 0.7858(3) 0.2017(3) 0.0283(11) Uani 1 1 d .
H17A H 0.9457 0.8107 0.2176 0.034 Uiso 1 1 calc R
C18 C 1.1230(6) 0.7697(4) 0.2453(3) 0.0366(13) Uani 1 1 d .
H18A H 1.1207 0.7834 0.2912 0.044 Uiso 1 1 calc R
C19 C 1.2296(5) 0.7340(4) 0.2226(3) 0.0344(13) Uani 1 1 d .
H19A H 1.3010 0.7243 0.2524 0.041 Uiso 1 1 calc R
C20 C 1.2314(5) 0.7126(4) 0.1557(3) 0.0347(13) Uani 1 1 d .
H20A H 1.3041 0.6878 0.1396 0.042 Uiso 1 1 calc R
C21 C 1.1272(5) 0.7273(4) 0.1122(3) 0.0298(12) Uani 1 1 d .
H21A H 1.1280 0.7113 0.0667 0.036 Uiso 1 1 calc R
C22 C 0.8510(5) 0.6742(3) 0.0480(3) 0.0242(10) Uani 1 1 d .
C23 C 0.8849(5) 0.6430(3) -0.0125(3) 0.0257(10) Uani 1 1 d .
H23A H 0.9205 0.6808 -0.0428 0.031 Uiso 1 1 calc R
C24 C 0.8679(6) 0.5576(4) -0.0296(3) 0.0329(12) Uani 1 1 d .
H24A H 0.8933 0.5368 -0.0708 0.039 Uiso 1 1 calc R
C25 C 0.8138(6) 0.5033(4) 0.0139(3) 0.0366(13) Uani 1 1 d .
H25A H 0.7982 0.4453 0.0019 0.044 Uiso 1 1 calc R
C26 C 0.7821(6) 0.5333(4) 0.0752(3) 0.0378(14) Uani 1 1 d .
H26A H 0.7477 0.4951 0.1057 0.045 Uiso 1 1 calc R
C27 C 0.8002(6) 0.6185(3) 0.0927(3) 0.0299(12) Uani 1 1 d .
H27A H 0.7781 0.6386 0.1347 0.036 Uiso 1 1 calc R
F1 F 0.6448(4) 0.8302(2) 0.37505(18) 0.0474(10) Uani 1 1 d .
F2 F 0.6341(4) 0.8883(2) 0.2776(2) 0.0422(9) Uani 1 1 d .
F3 F 0.4683(4) 0.8364(2) 0.3168(2) 0.0449(9) Uani 1 1 d .
C2S C 0.5912(6) 0.8243(4) 0.3129(3) 0.0309(12) Uani 1 1 d .
C1S C 1.0411(6) 1.0218(5) 0.2824(3) 0.0441(16) Uani 1 1 d .
H1SA H 1.0822 1.0080 0.2413 0.053 Uiso 1 1 calc R
H1SB H 1.0355 1.0848 0.2857 0.053 Uiso 1 1 calc R
Cl1 Cl 1.1323(2) 0.98248(13) 0.35161(11) 0.0643(5) Uani 1 1 d .
Cl2 Cl 0.88900(16) 0.97816(12) 0.27676(9) 0.0455(4) Uani 1 1 d .

loop_
_atom_site_aniso_label
_atom_site_aniso_U_11
_atom_site_aniso_U_22
_atom_site_aniso_U_33
_atom_site_aniso_U_23
_atom_site_aniso_U_13
_atom_site_aniso_U_12
Ir1 0.02018(11) 0.01924(11) 0.01624(11) 0.00055(6) 0.00084(7) -0.00191(7)
I1 0.02986(18) 0.02324(17) 0.01618(16) 0.00159(11) -0.00035(12) -0.00629(12)
P1 0.0198(6) 0.0204(6) 0.0189(6) 0.0019(4) 0.0007(5) -0.0002(5)
P2 0.0204(6) 0.0195(6) 0.0173(6) 0.0012(4) 0.0007(4) 0.0003(5)
S1 0.0238(6) 0.0226(6) 0.0260(6) 0.0054(5) 0.0026(5) 0.0004(5)
S2 0.0323(7) 0.0315(7) 0.0191(6) 0.0028(5) 0.0013(5) -0.0034(5)
O1 0.029(2) 0.047(2) 0.031(2) -0.0002(18) 0.0077(17) 0.0058(18)
O2 0.067(3) 0.034(2) 0.023(2) 0.0018(16) 0.0109(19) -0.010(2)
O3 0.034(2) 0.048(3) 0.043(3) 0.005(2) -0.0006(19) 0.003(2)
O4 0.037(2) 0.051(3) 0.020(2) 0.0013(17) -0.0036(16) -0.0052(19)
C1 0.030(3) 0.025(3) 0.020(2) -0.0017(19) -0.0065(19) -0.003(2)
C2 0.030(3) 0.025(3) 0.018(2) -0.0002(18) 0.0018(19) -0.004(2)
C3 0.022(2) 0.021(2) 0.018(2) -0.0004(18) 0.0014(18) -0.0017(18)
C4 0.018(2) 0.027(3) 0.021(2) -0.0015(18) 0.0012(18) 0.0000(19)
C5 0.025(3) 0.032(3) 0.025(3) 0.008(2) -0.003(2) 0.000(2)
C6 0.031(3) 0.047(4) 0.028(3) -0.005(2) -0.005(2) -0.003(3)
C7 0.033(3) 0.035(3) 0.038(3) -0.012(2) -0.007(2) -0.008(2)
C8 0.038(3) 0.029(3) 0.037(3) 0.001(2) -0.005(2) -0.004(2)
C9 0.037(3) 0.033(3) 0.022(3) 0.000(2) -0.003(2) -0.004(2)
C10 0.021(2) 0.023(2) 0.022(2) 0.0020(18) -0.0020(18) 0.0065(19)
C11 0.023(3) 0.029(3) 0.027(3) -0.001(2) 0.000(2) 0.004(2)
C12 0.026(3) 0.035(3) 0.035(3) 0.005(2) 0.008(2) 0.005(2)
C13 0.039(3) 0.034(3) 0.034(3) 0.002(2) 0.009(3) 0.013(3)
C14 0.042(3) 0.022(3) 0.031(3) -0.002(2) 0.002(2) 0.003(2)
C15 0.025(3) 0.023(2) 0.023(3) 0.0034(19) 0.0025(19) -0.001(2)
C16 0.028(3) 0.022(2) 0.025(3) 0.0061(19) 0.000(2) -0.001(2)
C17 0.025(3) 0.030(3) 0.029(3) 0.000(2) -0.003(2) 0.000(2)
C18 0.040(3) 0.042(3) 0.027(3) 0.002(2) -0.010(2) 0.003(3)
C19 0.027(3) 0.034(3) 0.041(3) 0.012(2) -0.011(2) -0.004(2)
C20 0.024(3) 0.039(3) 0.040(3) 0.012(3) 0.003(2) 0.006(2)
C21 0.026(3) 0.037(3) 0.027(3) 0.007(2) 0.005(2) 0.003(2)
C22 0.023(3) 0.024(2) 0.025(3) 0.0015(19) -0.0030(19) -0.001(2)
C23 0.026(3) 0.023(3) 0.027(3) 0.002(2) -0.002(2) 0.000(2)
C24 0.037(3) 0.026(3) 0.035(3) -0.006(2) -0.001(2) 0.000(2)
C25 0.036(3) 0.026(3) 0.048(4) -0.002(2) 0.000(3) -0.006(2)
C26 0.040(3) 0.022(3) 0.052(4) 0.006(2) 0.010(3) -0.004(2)
C27 0.035(3) 0.024(3) 0.033(3) -0.001(2) 0.011(2) 0.000(2)
F1 0.075(3) 0.0335(19) 0.0311(19) -0.0017(14) -0.0155(18) -0.0055(18)
F2 0.048(2) 0.0326(19) 0.045(2) 0.0136(15) -0.0008(17) -0.0107(15)
F3 0.042(2) 0.043(2) 0.050(2) -0.0002(17) 0.0060(17) 0.0030(17)
C2S 0.040(3) 0.030(3) 0.023(3) 0.005(2) -0.002(2) -0.002(2)
C1S 0.040(4) 0.059(4) 0.033(3) 0.009(3) -0.002(3) -0.003(3)
Cl1 0.0752(14) 0.0551(11) 0.0576(12) 0.0078(9) -0.0286(10) 0.0014(10)
Cl2 0.0420(9) 0.0535(10) 0.0413(9) -0.0048(7) 0.0059(7) -0.0035(7)

loop_
_atom_type_symbol
_atom_type_description
_atom_type_scat_dispersion_real
_atom_type_scat_dispersion_imag
_atom_type_scat_source
C C 0.0033 0.0016 'International Tables Vol C Tables 4.2.6.8 and 6.1.1.4'
H H 0.0000 0.0000 'International Tables Vol C Tables 4.2.6.8 and 6.1.1.4'
O O 0.0106 0.0060 'International Tables Vol C Tables 4.2.6.8 and 6.1.1.4'
Ir Ir -1.4442 7.9887 'International Tables Vol C Tables 4.2.6.8 and 6.1.1.4'
I I -0.4742 1.8119 'International Tables Vol C Tables 4.2.6.8 and 6.1.1.4'
S S 0.1246 0.1234 'International Tables Vol C Tables 4.2.6.8 and 6.1.1.4'
P P 0.1023 0.0942 'International Tables Vol C Tables 4.2.6.8 and 6.1.1.4'
Cl Cl 0.1484 0.1585 'International Tables Vol C Tables 4.2.6.8 and 6.1.1.4'
F F 0.0171 0.0103 'International Tables Vol C Tables 4.2.6.8 and 6.1.1.4'

loop_
_geom_angle_atom_site_label_1
_geom_angle_atom_site_label_2
_geom_angle_atom_site_label_3
_geom_angle
_geom_angle_site_symmetry_1
_geom_angle_site_symmetry_3
C2 Ir1 C1 94.5(2) . .
C2 Ir1 P2 93.41(16) . .
C1 Ir1 P2 97.23(15) . .
C2 Ir1 S1 173.12(16) . .
C1 Ir1 S1 86.69(15) . .
P2 Ir1 S1 93.16(4) . .
C2 Ir1 I1 89.94(15) . 3_775
C1 Ir1 I1 86.50(14) . 3_775
P2 Ir1 I1 174.77(3) . 3_775
S1 Ir1 I1 83.37(3) . 3_775
C2 Ir1 I1 89.29(15) . .
C1 Ir1 I1 172.33(14) . .
P2 Ir1 I1 89.18(3) . .
S1 Ir1 I1 88.77(3) . .
I1 Ir1 I1 86.841(12) 3_775 .
Ir1 I1 Ir1 93.159(12) 3_775 .
C4 P1 C10 111.9(2) . .
C4 P1 C3 108.4(2) . .
C10 P1 C3 107.4(2) . .
C4 P1 S1 112.37(18) . .
C10 P1 S1 109.32(18) . .
C3 P1 S1 107.24(17) . .
C22 P2 C3 108.4(2) . .
C22 P2 C16 101.1(2) . .
C3 P2 C16 104.7(2) . .
C22 P2 Ir1 119.33(17) . .
C3 P2 Ir1 107.26(16) . .
C16 P2 Ir1 115.08(16) . .
P1 S1 Ir1 102.25(6) . .
O2 S2 O3 116.9(3) . .
O2 S2 O4 114.4(3) . .
O3 S2 O4 113.9(3) . .
O2 S2 C2S 103.1(3) . .
O3 S2 C2S 103.2(3) . .
O4 S2 C2S 102.8(3) . .
O1 C2 Ir1 175.7(5) . .
P1 C3 P2 111.9(3) . .
C5 C4 C9 119.6(5) . .
C5 C4 P1 119.4(4) . .
C9 C4 P1 120.9(4) . .
C6 C5 C4 120.5(5) . .
C7 C6 C5 119.9(5) . .
C6 C7 C8 120.5(5) . .
C9 C8 C7 120.2(5) . .
C8 C9 C4 119.3(5) . .
C11 C10 C15 120.5(5) . .
C11 C10 P1 120.9(4) . .
C15 C10 P1 118.5(4) . .
C10 C11 C12 119.5(5) . .
C13 C12 C11 120.2(5) . .
C14 C13 C12 120.3(5) . .
C13 C14 C15 120.7(5) . .
C14 C15 C10 118.8(5) . .
C17 C16 C21 120.1(5) . .
C17 C16 P2 122.6(4) . .
C21 C16 P2 117.2(4) . .
C16 C17 C18 119.4(5) . .
C19 C18 C17 120.8(6) . .
C18 C19 C20 119.3(5) . .
C21 C20 C19 120.2(5) . .
C16 C21 C20 120.2(5) . .
C23 C22 C27 119.2(5) . .
C23 C22 P2 120.8(4) . .
C27 C22 P2 119.5(4) . .
C22 C23 C24 121.2(5) . .
C25 C24 C23 119.3(6) . .
C24 C25 C26 119.9(5) . .
C25 C26 C27 120.8(6) . .
C26 C27 C22 119.5(5) . .
F2 C2S F1 107.7(5) . .
F2 C2S F3 107.8(5) . .
F1 C2S F3 107.0(5) . .
F2 C2S S2 111.2(4) . .
F1 C2S S2 111.1(4) . .
F3 C2S S2 111.9(4) . .
Cl1 C1S Cl2 112.0(4) . .

loop_
_geom_bond_atom_site_label_1
_geom_bond_atom_site_label_2
_geom_bond_distance
_geom_bond_site_symmetry_2
Ir1 C2 1.878(5) .
Ir1 C1 2.130(5) .
Ir1 P2 2.2949(12) .
Ir1 S1 2.4182(13) .
Ir1 I1 2.7222(4) 3_775
Ir1 I1 2.7890(4) .
I1 Ir1 2.7222(4) 3_775
P1 C4 1.794(5) .
P1 C10 1.799(5) .
P1 C3 1.808(5) .
P1 S1 2.0138(18) .
P2 C22 1.822(5) .
P2 C3 1.834(5) .
P2 C16 1.843(5) .
S2 O2 1.432(4) .
S2 O3 1.437(5) .
S2 O4 1.456(4) .
S2 C2S 1.833(6) .
O1 C2 1.135(6) .
C4 C5 1.395(7) .
C4 C9 1.405(7) .
C5 C6 1.391(8) .
C6 C7 1.375(9) .
C7 C8 1.396(9) .
C8 C9 1.393(8) .
C10 C11 1.378(7) .
C10 C15 1.409(7) .
C11 C12 1.390(8) .
C12 C13 1.389(9) .
C13 C14 1.368(9) .
C14 C15 1.389(7) .
C16 C17 1.383(8) .
C16 C21 1.385(7) .
C17 C18 1.395(8) .
C18 C19 1.382(9) .
C19 C20 1.390(9) .
C20 C21 1.387(8) .
C22 C23 1.385(7) .
C22 C27 1.393(7) .
C23 C24 1.390(8) .
C24 C25 1.380(8) .
C25 C26 1.386(9) .
C26 C27 1.389(8) .
F1 C2S 1.340(6) .
F2 C2S 1.331(6) .
F3 C2S 1.341(7) .
C1S Cl1 1.754(7) .
C1S Cl2 1.766(7) .

loop_
_geom_torsion_atom_site_label_1
_geom_torsion_atom_site_label_2
_geom_torsion_atom_site_label_3
_geom_torsion_atom_site_label_4
_geom_torsion
_geom_torsion_site_symmetry_1
_geom_torsion_site_symmetry_4
C2 Ir1 I1 Ir1 89.98(15) . 3_775
C1 Ir1 I1 Ir1 -29.7(11) . 3_775
P2 Ir1 I1 Ir1 -176.60(3) . 3_775
S1 Ir1 I1 Ir1 -83.42(3) . 3_775
I1 Ir1 I1 Ir1 0.0 3_775 3_775
C2 Ir1 P2 C22 -71.2(2) . .
C1 Ir1 P2 C22 23.8(2) . .
S1 Ir1 P2 C22 110.8(2) . .
I1 Ir1 P2 C22 159.0(4) 3_775 .
I1 Ir1 P2 C22 -160.4(2) . .
C2 Ir1 P2 C3 165.2(2) . .
C1 Ir1 P2 C3 -99.9(2) . .
S1 Ir1 P2 C3 -12.80(17) . .
I1 Ir1 P2 C3 35.4(4) 3_775 .
I1 Ir1 P2 C3 75.92(17) . .
C2 Ir1 P2 C16 49.2(2) . .
C1 Ir1 P2 C16 144.2(2) . .
S1 Ir1 P2 C16 -128.77(19) . .
I1 Ir1 P2 C16 -80.6(4) 3_775 .
I1 Ir1 P2 C16 -40.05(19) . .
C4 P1 S1 Ir1 -85.69(19) . .
C10 P1 S1 Ir1 149.51(17) . .
C3 P1 S1 Ir1 33.32(18) . .
C2 Ir1 S1 P1 -173.9(13) . .
C1 Ir1 S1 P1 85.88(16) . .
P2 Ir1 S1 P1 -11.19(7) . .
I1 Ir1 S1 P1 172.74(6) 3_775 .
I1 Ir1 S1 P1 -100.30(6) . .
C1 Ir1 C2 O1 164(6) . .
P2 Ir1 C2 O1 -99(6) . .
S1 Ir1 C2 O1 64(7) . .
I1 Ir1 C2 O1 77(6) 3_775 .
I1 Ir1 C2 O1 -9(6) . .
C4 P1 C3 P2 73.9(3) . .
C10 P1 C3 P2 -165.0(3) . .
S1 P1 C3 P2 -47.6(3) . .
C22 P2 C3 P1 -92.4(3) . .
C16 P2 C3 P1 160.4(3) . .
Ir1 P2 C3 P1 37.7(3) . .
C10 P1 C4 C5 97.9(4) . .
C3 P1 C4 C5 -143.8(4) . .
S1 P1 C4 C5 -25.5(5) . .
C10 P1 C4 C9 -85.0(5) . .
C3 P1 C4 C9 33.3(5) . .
S1 P1 C4 C9 151.6(4) . .
C9 C4 C5 C6 -0.8(8) . .
P1 C4 C5 C6 176.3(4) . .
C4 C5 C6 C7 -1.5(9) . .
C5 C6 C7 C8 2.9(9) . .
C6 C7 C8 C9 -2.0(9) . .
C7 C8 C9 C4 -0.3(9) . .
C5 C4 C9 C8 1.7(8) . .
P1 C4 C9 C8 -175.4(4) . .
C4 P1 C10 C11 16.2(5) . .
C3 P1 C10 C11 -102.6(4) . .
S1 P1 C10 C11 141.3(4) . .
C4 P1 C10 C15 -166.1(4) . .
C3 P1 C10 C15 75.1(4) . .
S1 P1 C10 C15 -41.0(4) . .
C15 C10 C11 C12 -0.8(8) . .
P1 C10 C11 C12 176.8(4) . .
C10 C11 C12 C13 0.4(9) . .
C11 C12 C13 C14 0.2(9) . .
C12 C13 C14 C15 -0.4(9) . .
C13 C14 C15 C10 -0.1(8) . .
C11 C10 C15 C14 0.7(8) . .
P1 C10 C15 C14 -177.0(4) . .
C22 P2 C16 C17 -116.5(5) . .
C3 P2 C16 C17 -3.9(5) . .
Ir1 P2 C16 C17 113.5(4) . .
C22 P2 C16 C21 61.5(5) . .
C3 P2 C16 C21 174.1(4) . .
Ir1 P2 C16 C21 -68.4(4) . .
C21 C16 C17 C18 1.5(8) . .
P2 C16 C17 C18 179.5(4) . .
C16 C17 C18 C19 0.4(9) . .
C17 C18 C19 C20 -1.3(9) . .
C18 C19 C20 C21 0.3(9) . .
C17 C16 C21 C20 -2.4(8) . .
P2 C16 C21 C20 179.5(4) . .
C19 C20 C21 C16 1.5(9) . .
C3 P2 C22 C23 147.0(4) . .
C16 P2 C22 C23 -103.3(5) . .
Ir1 P2 C22 C23 23.9(5) . .
C3 P2 C22 C27 -40.3(5) . .
C16 P2 C22 C27 69.4(5) . .
Ir1 P2 C22 C27 -163.4(4) . .
C27 C22 C23 C24 0.8(8) . .
P2 C22 C23 C24 173.5(4) . .
C22 C23 C24 C25 1.4(9) . .
C23 C24 C25 C26 -2.9(9) . .
C24 C25 C26 C27 2.3(10) . .
C25 C26 C27 C22 -0.2(10) . .
C23 C22 C27 C26 -1.3(9) . .
P2 C22 C27 C26 -174.2(5) . .
O2 S2 C2S F2 178.4(4) . .
O3 S2 C2S F2 56.3(5) . .
O4 S2 C2S F2 -62.4(4) . .
O2 S2 C2S F1 58.5(5) . .
O3 S2 C2S F1 -63.6(5) . .
O4 S2 C2S F1 177.7(4) . .
O2 S2 C2S F3 -61.0(4) . .
O3 S2 C2S F3 176.8(4) . .
O4 S2 C2S F3 58.2(4) . .
